data_1565433
loop_
_publ_author_name
'He, Jian-Li'
'Tang, Yukun'
'Zhang, Kai'
'Zhao, Yue'
'Lin, Yu-Ching'
'Hsu, Chih-Kai'
'Chen, Chia-Hsun'
'Chiu, Tien-Lung'
'Lee, Jiun-Haw'
'Wang, Chuan-Kui'
'Wu, Chung-Chih'
'Fan, Jian'

_publ_section_title
;
 An extended \p-backbone for highly efficient near-infrared thermally
 activated delayed fluorescence with enhanced horizontal molecular
 orientation.
;
_journal_issue 2
_journal_name_full 'Materials horizons'
_journal_page_first 772
_journal_page_last 779
_journal_paper_doi 10.1039/d1mh01651b
_journal_volume 9
_journal_year 2022
_chemical_formula_moiety '3(C H Cl3), C45 H38 N6'
_chemical_formula_sum 'C48 H41 Cl9 N6'
_chemical_formula_weight 1020.92
_space_group_crystal_system triclinic
_space_group_IT_number 2
_space_group_name_Hall '-P 1'
_space_group_name_H-M_alt 'P -1'
_atom_sites_solution_hydrogens geom
_atom_sites_solution_primary dual
_audit_creation_date 2021-01-21
_audit_creation_method
;
Olex2 1.3
(compiled 2020.11.12 svn.r5f609507 for OlexSys, GUI svn.r6226)
;
_audit_update_record
;
2021-05-13 deposited with the CCDC.	2021-11-22 downloaded from the CCDC.
;
_cell_angle_alpha 83.9310(10)
_cell_angle_beta 83.1430(10)
_cell_angle_gamma 86.2090(10)
_cell_formula_units_Z 2
_cell_length_a 8.1464(3)
_cell_length_b 11.8837(4)
_cell_length_c 25.5753(9)
_cell_measurement_reflns_used 6160
_cell_measurement_temperature 296.15
_cell_measurement_theta_max 27.300
_cell_measurement_theta_min 2.475
_cell_volume 2440.85(15)
_computing_cell_refinement 'SAINT V8.40A (Bruker, 2019)'
_computing_data_reduction 'SAINT V8.40A (Bruker, 2019)'
_computing_molecular_graphics 'Olex2 1.3 (Dolomanov et al., 2009)'
_computing_publication_material 'Olex2 1.3 (Dolomanov et al., 2009)'
_computing_structure_refinement 'SHELXL 2018/3 (Sheldrick, 2015)'
_computing_structure_solution 'SHELXT 2014/5 (Sheldrick, 2014)'
_diffrn_ambient_temperature 296.15
_diffrn_measured_fraction_theta_full 0.989
_diffrn_measured_fraction_theta_max 0.982
_diffrn_measurement_device_type 'Bruker D8 VENTURE'
_diffrn_measurement_method '\f and \w scans'
_diffrn_radiation_type MoK\a
_diffrn_radiation_wavelength 0.71073
_diffrn_reflns_av_R_equivalents 0.0591
_diffrn_reflns_av_unetI/netI 0.0819
_diffrn_reflns_Laue_measured_fraction_full 0.989
_diffrn_reflns_Laue_measured_fraction_max 0.982
_diffrn_reflns_limit_h_max 10
_diffrn_reflns_limit_h_min -8
_diffrn_reflns_limit_k_max 15
_diffrn_reflns_limit_k_min -15
_diffrn_reflns_limit_l_max 33
_diffrn_reflns_limit_l_min -33
_diffrn_reflns_number 22953
_diffrn_reflns_point_group_measured_fraction_full 0.989
_diffrn_reflns_point_group_measured_fraction_max 0.982
_diffrn_reflns_theta_full 25.242
_diffrn_reflns_theta_max 27.565
_diffrn_reflns_theta_min 2.242
_diffrn_source_current 40.0
_diffrn_source_power 2.0
_diffrn_source_voltage 50.0
_diffrn_standards_number 0
_exptl_absorpt_coefficient_mu 0.557
_exptl_absorpt_correction_T_max 0.7456
_exptl_absorpt_correction_T_min 0.6440
_exptl_absorpt_correction_type multi-scan
_exptl_absorpt_process_details
;
SADABS-2016/2 (Bruker,2016/2) was used for absorption correction.
wR2(int) was 0.1455 before and 0.0700 after correction.
The Ratio of minimum to maximum transmission is 0.8637.
The \l/2 correction factor is Not present.
;
_exptl_crystal_density_diffrn 1.389
_exptl_crystal_description block
_exptl_crystal_F_000 1048
_exptl_crystal_size_max 0.12
_exptl_crystal_size_mid 0.1
_exptl_crystal_size_min 0.1
_refine_diff_density_max 0.954
_refine_diff_density_min -0.961
_refine_diff_density_rms 0.070
_refine_ls_extinction_method none
_refine_ls_goodness_of_fit_ref 1.041
_refine_ls_hydrogen_treatment constr
_refine_ls_matrix_type full
_refine_ls_number_parameters 636
_refine_ls_number_reflns 11104
_refine_ls_number_restraints 114
_refine_ls_restrained_S_all 1.044
_refine_ls_R_factor_all 0.1306
_refine_ls_R_factor_gt 0.0813
_refine_ls_shift/su_max 0.000
_refine_ls_shift/su_mean 0.000
_refine_ls_structure_factor_coef Fsqd
_refine_ls_weighting_details 'w=1/[\s^2^(Fo^2^)+(0.0998P)^2^+2.8471P] where P=(Fo^2^+2Fc^2^)/3'
_refine_ls_weighting_scheme calc
_refine_ls_wR_factor_gt 0.2098
_refine_ls_wR_factor_ref 0.2512
_reflns_Friedel_coverage 0.000
_reflns_number_gt 6562
_reflns_number_total 11104
_reflns_threshold_expression 'I > 2\s(I)'
_cod_data_source_file d1mh01651b2.cif
_cod_data_source_block a
_cod_depositor_comments 'Adding full bibliography for 1565433.cif.'
_cod_database_code 1565433
_shelx_shelxl_version_number 2018/3
_shelx_space_group_comment
;
The symmetry employed for this shelxl refinement is uniquely defined
by the following loop, which should always be used as a source of
symmetry information in preference to the above space-group names.
They are only intended as comments.
;
_shelx_estimated_absorpt_t_max 0.946
_shelx_estimated_absorpt_t_min 0.936
_olex2_refinement_description
;
1. Fixed Uiso
 At 1.2 times of:
  All C(H) groups
 At 1.5 times of:
  All C(H,H,H) groups
2. Rigid body (RIGU) restrains
 C1, C3, C2, C4, C5
 with sigma for 1-2 distances of 0.001 and sigma for 1-3 distances of 0.001
 C3A, C2A, C1A, C4, C5
 with sigma for 1-2 distances of 0.001 and sigma for 1-3 distances of 0.001
 C14, C17, C20A, C18A, C19A
 with sigma for 1-2 distances of 0.001 and sigma for 1-3 distances of 0.001
 C14, C17, C20, C18, C19
 with sigma for 1-2 distances of 0.001 and sigma for 1-3 distances of 0.001
 C1, C3, C2, C20, C19, C18, C17, C14
 with sigma for 1-2 distances of 0.001 and sigma for 1-3 distances of 0.001
3. Others
 Sof(C3A)=Sof(H3AA)=Sof(H3AB)=Sof(H3AC)=Sof(C1A)=Sof(H1AA)=Sof(H1AB)=Sof(H1AC)=
 Sof(C2A)=Sof(H2AA)=Sof(H2AB)=Sof(H2AC)=1-FVAR(1)
 Sof(C1)=Sof(H1A)=Sof(H1B)=Sof(H1C)=Sof(C2)=Sof(H2A)=Sof(H2B)=Sof(H2C)=Sof(C3)=
 Sof(H3A)=Sof(H3B)=Sof(H3C)=FVAR(1)
 Sof(C20A)=Sof(H20D)=Sof(H20E)=Sof(H20F)=Sof(C18A)=Sof(H18D)=Sof(H18E)=
 Sof(H18F)=Sof(C19A)=Sof(H19D)=Sof(H19E)=Sof(H19F)=1-FVAR(2)
 Sof(C20)=Sof(H20A)=Sof(H20B)=Sof(H20C)=Sof(C18)=Sof(H18A)=Sof(H18B)=Sof(H18C)=
 Sof(C19)=Sof(H19A)=Sof(H19B)=Sof(H19C)=FVAR(2)
4.a Ternary CH refined with riding coordinates:
 C47(H47), C49(H49), C48(H48)
4.b Aromatic/amide H refined with riding coordinates:
 C16(H16), C25(H25), C15(H15), C26(H26), C38(H38), C31(H31), C12(H12),
 C22(H22), C6(H6), C23(H23), C28(H28), C7(H7), C9(H9), C37(H37), C10(H10),
 C44(H44), C39(H39), C45(H45), C46(H46), C40(H40)
4.c Idealised Me refined as rotating group:
 C1(H1A,H1B,H1C), C20(H20A,H20B,H20C), C18(H18A,H18B,H18C), C2(H2A,H2B,H2C),
 C3(H3A,H3B,H3C), C19(H19A,H19B,H19C), C3A(H3AA,H3AB,H3AC), C1A(H1AA,H1AB,H1AC),
  C2A(H2AA,H2AB,H2AC), C20A(H20D,H20E,H20F), C18A(H18D,H18E,H18F), C19A(H19D,
 H19E,H19F)
;
_olex2_submission_special_instructions 'No special instructions were received'

loop_
_space_group_symop_operation_xyz
'x, y, z'
'-x, -y, -z'

loop_
_atom_site_label
_atom_site_type_symbol
_atom_site_fract_x
_atom_site_fract_y
_atom_site_fract_z
_atom_site_U_iso_or_equiv
_atom_site_adp_type
_atom_site_occupancy
_atom_site_site_symmetry_order
_atom_site_calc_flag
_atom_site_refinement_flags_posn
_atom_site_refinement_flags_adp
_atom_site_refinement_flags_occupancy
_atom_site_disorder_assembly
_atom_site_disorder_group
Cl9 Cl -0.0893(2) 1.15007(13) 0.77098(5) 0.0830(4) Uani 1 1 d . . . . .
Cl6 Cl 0.5844(2) 0.84942(14) 0.15539(6) 0.0905(5) Uani 1 1 d . . . . .
Cl7 Cl -0.2826(2) 1.07957(12) 0.69442(6) 0.0851(5) Uani 1 1 d . . . . .
Cl4 Cl 0.7094(2) 0.88814(15) 0.04538(6) 0.0913(5) Uani 1 1 d . . . . .
Cl8 Cl -0.1908(2) 1.31022(12) 0.68703(8) 0.0997(5) Uani 1 1 d . . . . .
Cl5 Cl 0.8618(2) 0.98664(14) 0.12391(8) 0.1015(6) Uani 1 1 d . . . . .
Cl2 Cl 1.0799(2) 0.17609(14) 0.36189(8) 0.1037(6) Uani 1 1 d . . . . .
Cl3 Cl 1.1762(3) 0.40026(15) 0.33414(11) 0.1390(9) Uani 1 1 d . . . . .
Cl1 Cl 0.9583(3) 0.2956(2) 0.27303(7) 0.1360(9) Uani 1 1 d . . . . .
N4 N 0.3727(4) 0.8790(2) 0.47894(11) 0.0348(6) Uani 1 1 d . . . . .
N3 N 0.5114(4) 0.7555(2) 0.56550(11) 0.0352(6) Uani 1 1 d . . . . .
N1 N 0.7132(4) 0.5132(3) 0.20356(11) 0.0387(7) Uani 1 1 d . . . . .
N6 N 0.2380(4) 1.0232(3) 0.67972(13) 0.0477(8) Uani 1 1 d . . . . .
N5 N 0.0985(4) 1.1378(3) 0.59722(14) 0.0475(8) Uani 1 1 d . . . . .
C11 C 0.8375(4) 0.5587(3) 0.16536(13) 0.0333(7) Uani 1 1 d . . . . .
C35 C 0.3450(4) 0.9108(3) 0.52730(13) 0.0320(7) Uani 1 1 d . . . . .
C34 C 0.4173(4) 0.8499(3) 0.57105(13) 0.0315(7) Uani 1 1 d . . . . .
C16 C 0.9861(4) 0.5922(3) 0.17872(14) 0.0387(8) Uani 1 1 d . . . . .
H16 H 1.005051 0.586861 0.214067 0.046 Uiso 1 1 calc R U . . .
C41 C 0.2006(4) 1.0470(3) 0.58702(15) 0.0385(8) Uani 1 1 d . . . . .
C25 C 0.6900(4) 0.6856(3) 0.31776(13) 0.0367(8) Uani 1 1 d . . . . .
H25 H 0.712502 0.758135 0.324443 0.044 Uiso 1 1 calc R U . . .
C27 C 0.5976(4) 0.6465(3) 0.41351(13) 0.0349(7) Uani 1 1 d . . . . .
C36 C 0.2379(4) 1.0118(3) 0.53613(14) 0.0351(7) Uani 1 1 d . . . . .
C32 C 0.6632(5) 0.5846(3) 0.45816(14) 0.0386(8) Uani 1 1 d . . . . .
C8 C 0.6075(4) 0.4347(3) 0.18837(13) 0.0355(7) Uani 1 1 d . . . . .
C43 C 0.3847(4) 0.8900(3) 0.62363(13) 0.0345(7) Uani 1 1 d . . . . .
C42 C 0.2760(4) 0.9850(3) 0.63147(14) 0.0377(8) Uani 1 1 d . . . . .
C15 C 1.1056(5) 0.6331(3) 0.13991(14) 0.0409(8) Uani 1 1 d . . . . .
H15 H 1.202284 0.657174 0.150120 0.049 Uiso 1 1 calc R U . . .
C21 C 0.6848(4) 0.5474(3) 0.25557(13) 0.0358(7) Uani 1 1 d . . . . .
C29 C 0.4710(4) 0.7829(3) 0.47271(13) 0.0333(7) Uani 1 1 d . . . . .
C26 C 0.7168(4) 0.6554(3) 0.26627(13) 0.0356(7) Uani 1 1 d . . . . .
H26 H 0.756468 0.707829 0.238832 0.043 Uiso 1 1 calc R U . . .
C38 C 0.9390(5) 0.6071(3) 0.07346(14) 0.0419(8) Uani 1 1 d . . . . .
H38 H 0.921297 0.611348 0.038029 0.050 Uiso 1 1 calc R U . . .
C31 C 0.6363(5) 0.6211(3) 0.50765(14) 0.0393(8) Uani 1 1 d . . . . .
H31 H 0.682760 0.579812 0.535705 0.047 Uiso 1 1 calc R U . . .
C12 C 0.8154(5) 0.5682(3) 0.11148(13) 0.0387(8) Uani 1 1 d . . . . .
H12 H 0.716410 0.548045 0.101256 0.046 Uiso 1 1 calc R U . . .
C22 C 0.6229(5) 0.4709(3) 0.29740(14) 0.0425(9) Uani 1 1 d . . . . .
H22 H 0.599122 0.398639 0.290735 0.051 Uiso 1 1 calc R U . . .
C24 C 0.6302(5) 0.6092(3) 0.35932(13) 0.0367(8) Uani 1 1 d . . . . .
C5 C 0.4020(5) 0.2878(3) 0.15011(14) 0.0404(8) Uani 1 1 d . . . . .
C6 C 0.5724(5) 0.2695(3) 0.14510(14) 0.0423(9) Uani 1 1 d . . . . .
H6 H 0.620058 0.207257 0.128637 0.051 Uiso 1 1 calc R U . . .
C23 C 0.5966(5) 0.5012(3) 0.34851(14) 0.0425(9) Uani 1 1 d . . . . .
H23 H 0.556083 0.449055 0.375940 0.051 Uiso 1 1 calc R U . . .
C30 C 0.5384(4) 0.7213(3) 0.51612(13) 0.0341(7) Uani 1 1 d . . . . .
C28 C 0.5029(5) 0.7441(3) 0.42197(13) 0.0372(8) Uani 1 1 d . . . . .
H28 H 0.458569 0.785657 0.393588 0.045 Uiso 1 1 calc R U . . .
N2 N 0.8462(6) 0.4007(3) 0.44776(15) 0.0728(13) Uani 1 1 d . . . . .
C7 C 0.6734(5) 0.3407(3) 0.16372(15) 0.0416(8) Uani 1 1 d . . . . .
H7 H 0.787395 0.325607 0.159730 0.050 Uiso 1 1 calc R U . . .
C14 C 1.0884(5) 0.6402(3) 0.08603(14) 0.0425(8) Uani 1 1 d . . . . .
C9 C 0.4380(5) 0.4515(3) 0.19562(16) 0.0463(9) Uani 1 1 d . . . . .
H9 H 0.390346 0.512235 0.213275 0.056 Uiso 1 1 calc R U . . .
C37 C 0.1676(5) 1.0756(3) 0.49451(15) 0.0404(8) Uani 1 1 d . . . . .
H37 H 0.189725 1.054872 0.460203 0.049 Uiso 1 1 calc R U . . .
C10 C 0.3379(5) 0.3790(4) 0.17688(18) 0.0519(10) Uani 1 1 d . . . . .
H10 H 0.223581 0.391927 0.182467 0.062 Uiso 1 1 calc R U . . .
C44 C 0.4584(5) 0.8356(3) 0.66635(14) 0.0409(8) Uani 1 1 d . . . . .
H44 H 0.532506 0.773441 0.661925 0.049 Uiso 1 1 calc R U . . .
C33 C 0.7668(6) 0.4821(3) 0.45159(15) 0.0502(10) Uani 1 1 d . . . . .
C39 C 0.0652(5) 1.1692(3) 0.50485(17) 0.0479(9) Uani 1 1 d . . . . .
H39 H 0.018441 1.213676 0.477733 0.057 Uiso 1 1 calc R U . . .
C45 C 0.4204(6) 0.8749(4) 0.71540(15) 0.0506(10) Uani 1 1 d . . . . .
H45 H 0.468189 0.840462 0.744713 0.061 Uiso 1 1 calc R U . . .
C46 C 0.3076(6) 0.9685(4) 0.71962(16) 0.0538(11) Uani 1 1 d . . . . .
H46 H 0.279790 0.993801 0.752902 0.065 Uiso 1 1 calc R U . . .
C40 C 0.0338(5) 1.1954(3) 0.55641(18) 0.0530(10) Uani 1 1 d . . . . .
H40 H -0.037790 1.257749 0.563160 0.064 Uiso 1 1 calc R U . . .
C47 C -0.1297(6) 1.1688(4) 0.70495(18) 0.0538(10) Uani 1 1 d . . . . .
H47 H -0.027746 1.149262 0.682556 0.065 Uiso 1 1 calc R U . . .
C4 C 0.2893(6) 0.2097(4) 0.12885(18) 0.0549(9) Uani 1 1 d . . . . .
C17 C 1.2267(5) 0.6830(4) 0.04473(17) 0.0566(10) Uani 1 1 d . . . . .
C49 C 0.7600(7) 0.8700(4) 0.1103(2) 0.0705(14) Uani 1 1 d . . . . .
H49 H 0.835226 0.802512 0.114024 0.085 Uiso 1 1 calc R U . . .
C48 C 1.0166(7) 0.3087(4) 0.3358(2) 0.0685(13) Uani 1 1 d . . . . .
H48 H 0.920133 0.336518 0.358506 0.082 Uiso 1 1 calc R U . . .
C1 C 0.378(2) 0.1565(13) 0.0804(5) 0.085(3) Uani 0.598(13) 1 d . . P A 1
H1A H 0.389254 0.213266 0.050749 0.127 Uiso 0.598(13) 1 calc R U P A 1
H1B H 0.314616 0.096756 0.072130 0.127 Uiso 0.598(13) 1 calc R U P A 1
H1C H 0.485755 0.126121 0.087936 0.127 Uiso 0.598(13) 1 calc R U P A 1
C20 C 1.405(3) 0.630(3) 0.0636(9) 0.079(4) Uani 0.40(2) 1 d . . P B 1
H20A H 1.420875 0.657225 0.096677 0.119 Uiso 0.40(2) 1 calc R U P B 1
H20B H 1.493931 0.653437 0.037298 0.119 Uiso 0.40(2) 1 calc R U P B 1
H20C H 1.405358 0.548855 0.067960 0.119 Uiso 0.40(2) 1 calc R U P B 1
C18 C 1.207(3) 0.7993(17) 0.0304(12) 0.109(6) Uani 0.40(2) 1 d . . P B 1
H18A H 1.097375 0.817379 0.020691 0.163 Uiso 0.40(2) 1 calc R U P B 1
H18B H 1.286808 0.820666 0.000830 0.163 Uiso 0.40(2) 1 calc R U P B 1
H18C H 1.223371 0.839836 0.059708 0.163 Uiso 0.40(2) 1 calc R U P B 1
C2 C 0.1310(13) 0.2667(10) 0.1183(6) 0.087(3) Uani 0.598(13) 1 d . . P A 1
H2A H 0.066980 0.280985 0.151189 0.131 Uiso 0.598(13) 1 calc R U P A 1
H2B H 0.071839 0.219363 0.099727 0.131 Uiso 0.598(13) 1 calc R U P A 1
H2C H 0.149907 0.337201 0.097097 0.131 Uiso 0.598(13) 1 calc R U P A 1
C3 C 0.2622(16) 0.1087(9) 0.1730(4) 0.077(3) Uani 0.598(13) 1 d . . P A 1
H3A H 0.366858 0.069888 0.178460 0.115 Uiso 0.598(13) 1 calc R U P A 1
H3B H 0.189924 0.057079 0.162252 0.115 Uiso 0.598(13) 1 calc R U P A 1
H3C H 0.213361 0.137321 0.205355 0.115 Uiso 0.598(13) 1 calc R U P A 1
C19 C 1.235(2) 0.614(2) -0.0051(6) 0.075(5) Uani 0.40(2) 1 d . . P B 1
H19A H 1.272125 0.536915 0.004348 0.113 Uiso 0.40(2) 1 calc R U P B 1
H19B H 1.311892 0.647388 -0.032989 0.113 Uiso 0.40(2) 1 calc R U P B 1
H19C H 1.127643 0.615860 -0.016829 0.113 Uiso 0.40(2) 1 calc R U P B 1
C3A C 0.154(2) 0.1665(15) 0.1708(6) 0.082(4) Uani 0.402(13) 1 d . . P A 2
H3AA H 0.200306 0.109412 0.195071 0.124 Uiso 0.402(13) 1 calc R U P A 2
H3AB H 0.070444 0.134547 0.154194 0.124 Uiso 0.402(13) 1 calc R U P A 2
H3AC H 0.104546 0.228161 0.189764 0.124 Uiso 0.402(13) 1 calc R U P A 2
C1A C 0.372(3) 0.1185(15) 0.0991(8) 0.073(4) Uani 0.402(13) 1 d . . P A 2
H1AA H 0.457587 0.149036 0.073524 0.109 Uiso 0.402(13) 1 calc R U P A 2
H1AB H 0.292427 0.085549 0.081313 0.109 Uiso 0.402(13) 1 calc R U P A 2
H1AC H 0.419555 0.061432 0.123108 0.109 Uiso 0.402(13) 1 calc R U P A 2
C2A C 0.190(2) 0.2913(13) 0.0847(7) 0.071(3) Uani 0.402(13) 1 d . . P A 2
H2AA H 0.118120 0.346507 0.102271 0.107 Uiso 0.402(13) 1 calc R U P A 2
H2AB H 0.124686 0.245254 0.067312 0.107 Uiso 0.402(13) 1 calc R U P A 2
H2AC H 0.268301 0.329137 0.058963 0.107 Uiso 0.402(13) 1 calc R U P A 2
C20A C 1.382(2) 0.628(2) 0.0502(9) 0.104(5) Uani 0.60(2) 1 d . . P B 2
H20D H 1.411273 0.633768 0.084964 0.156 Uiso 0.60(2) 1 calc R U P B 2
H20E H 1.463716 0.661847 0.024227 0.156 Uiso 0.60(2) 1 calc R U P B 2
H20F H 1.377561 0.549001 0.044976 0.156 Uiso 0.60(2) 1 calc R U P B 2
C18A C 1.2480(19) 0.8141(10) 0.0533(6) 0.078(3) Uani 0.60(2) 1 d . . P B 2
H18D H 1.143883 0.856212 0.051187 0.117 Uiso 0.60(2) 1 calc R U P B 2
H18E H 1.328964 0.845700 0.026266 0.117 Uiso 0.60(2) 1 calc R U P B 2
H18F H 1.283840 0.818214 0.087407 0.117 Uiso 0.60(2) 1 calc R U P B 2
C19A C 1.172(2) 0.695(2) -0.0116(3) 0.110(6) Uani 0.60(2) 1 d . . P B 2
H19D H 1.142365 0.622718 -0.020023 0.165 Uiso 0.60(2) 1 calc R U P B 2
H19E H 1.260926 0.722134 -0.036813 0.165 Uiso 0.60(2) 1 calc R U P B 2
H19F H 1.077585 0.748012 -0.013011 0.165 Uiso 0.60(2) 1 calc R U P B 2

loop_
_atom_site_aniso_label
_atom_site_aniso_U_11
_atom_site_aniso_U_22
_atom_site_aniso_U_33
_atom_site_aniso_U_23
_atom_site_aniso_U_13
_atom_site_aniso_U_12
Cl9 0.1044(11) 0.0901(10) 0.0612(7) -0.0229(7) -0.0100(7) -0.0294(8)
Cl6 0.1032(12) 0.0895(11) 0.0754(9) 0.0033(8) -0.0168(8) 0.0148(9)
Cl7 0.0933(10) 0.0695(8) 0.1017(11) -0.0058(7) -0.0396(9) -0.0262(7)
Cl4 0.1065(12) 0.1076(12) 0.0656(8) -0.0072(8) -0.0308(8) -0.0141(9)
Cl8 0.1168(13) 0.0460(7) 0.1329(14) -0.0082(8) -0.0082(11) 0.0097(7)
Cl5 0.1031(12) 0.0841(10) 0.1315(14) -0.0401(10) -0.0460(11) -0.0037(9)
Cl2 0.1026(12) 0.0699(9) 0.1375(15) 0.0281(9) -0.0347(11) -0.0193(8)
Cl3 0.1433(18) 0.0634(10) 0.203(2) -0.0204(12) 0.0333(17) -0.0362(10)
Cl1 0.1020(14) 0.223(3) 0.0755(11) -0.0036(13) -0.0152(10) 0.0364(16)
N4 0.0370(16) 0.0311(14) 0.0369(15) -0.0063(12) -0.0048(12) -0.0013(12)
N3 0.0416(17) 0.0324(14) 0.0318(14) -0.0073(11) -0.0027(12) -0.0006(12)
N1 0.0438(17) 0.0424(16) 0.0316(14) -0.0090(12) 0.0007(13) -0.0149(13)
N6 0.054(2) 0.0452(18) 0.0449(18) -0.0183(15) 0.0009(15) -0.0017(15)
N5 0.048(2) 0.0370(17) 0.058(2) -0.0146(15) -0.0028(16) 0.0065(14)
C11 0.0350(18) 0.0338(17) 0.0310(16) -0.0071(13) 0.0003(14) -0.0039(14)
C35 0.0325(17) 0.0287(16) 0.0352(17) -0.0057(13) -0.0003(14) -0.0061(13)
C34 0.0338(18) 0.0275(15) 0.0337(17) -0.0057(13) -0.0004(14) -0.0062(13)
C16 0.0373(19) 0.050(2) 0.0306(17) -0.0108(15) -0.0032(14) -0.0036(16)
C41 0.0376(19) 0.0300(17) 0.047(2) -0.0091(15) 0.0034(16) -0.0044(14)
C25 0.043(2) 0.0317(17) 0.0358(17) -0.0088(14) 0.0014(15) -0.0060(14)
C27 0.0409(19) 0.0324(17) 0.0306(16) -0.0051(13) 0.0020(14) -0.0036(14)
C36 0.0335(18) 0.0312(17) 0.0403(18) -0.0057(14) -0.0001(14) -0.0046(14)
C32 0.046(2) 0.0293(17) 0.0387(18) -0.0053(14) -0.0001(16) 0.0019(15)
C8 0.042(2) 0.0340(17) 0.0314(16) -0.0052(14) -0.0009(14) -0.0081(14)
C43 0.0372(19) 0.0342(17) 0.0330(17) -0.0082(14) -0.0004(14) -0.0059(14)
C42 0.041(2) 0.0327(17) 0.0412(19) -0.0129(15) -0.0003(15) -0.0064(15)
C15 0.0332(19) 0.053(2) 0.0379(18) -0.0117(16) -0.0023(15) -0.0070(16)
C21 0.0399(19) 0.0367(18) 0.0313(16) -0.0078(14) -0.0009(14) -0.0054(15)
C29 0.0385(19) 0.0302(16) 0.0314(16) -0.0040(13) -0.0031(14) -0.0025(14)
C26 0.042(2) 0.0321(17) 0.0319(17) -0.0015(13) 0.0017(14) -0.0073(14)
C38 0.046(2) 0.053(2) 0.0285(17) -0.0067(15) -0.0051(15) -0.0117(17)
C31 0.050(2) 0.0329(17) 0.0343(17) -0.0036(14) -0.0034(16) 0.0034(16)
C12 0.040(2) 0.046(2) 0.0333(17) -0.0048(15) -0.0082(15) -0.0111(16)
C22 0.056(2) 0.0329(18) 0.0389(19) -0.0088(15) 0.0015(17) -0.0119(16)
C24 0.045(2) 0.0336(17) 0.0307(17) -0.0060(14) -0.0016(15) 0.0015(15)
C5 0.045(2) 0.0379(17) 0.0393(18) -0.0035(14) -0.0071(15) -0.0081(14)
C6 0.050(2) 0.0354(18) 0.043(2) -0.0125(15) -0.0071(17) 0.0015(16)
C23 0.057(2) 0.0363(19) 0.0332(18) -0.0044(14) 0.0050(16) -0.0086(17)
C30 0.0392(19) 0.0302(16) 0.0325(17) -0.0049(13) -0.0010(14) -0.0021(14)
C28 0.046(2) 0.0332(17) 0.0324(17) -0.0030(14) -0.0025(15) -0.0045(15)
N2 0.103(3) 0.059(2) 0.053(2) -0.0167(19) -0.012(2) 0.039(2)
C7 0.0349(19) 0.047(2) 0.045(2) -0.0158(17) -0.0017(16) -0.0009(16)
C14 0.0412(18) 0.053(2) 0.0339(16) -0.0094(15) 0.0021(13) -0.0081(16)
C9 0.043(2) 0.042(2) 0.056(2) -0.0198(18) 0.0020(18) -0.0025(16)
C37 0.038(2) 0.0350(18) 0.048(2) -0.0045(16) -0.0045(16) -0.0019(15)
C10 0.035(2) 0.051(2) 0.071(3) -0.018(2) -0.0028(19) -0.0024(17)
C44 0.050(2) 0.0368(18) 0.0371(18) -0.0064(15) -0.0059(16) -0.0054(16)
C33 0.071(3) 0.044(2) 0.0343(19) -0.0080(16) -0.0034(19) 0.011(2)
C39 0.046(2) 0.0367(19) 0.060(2) -0.0019(17) -0.0093(19) 0.0007(17)
C45 0.067(3) 0.050(2) 0.038(2) -0.0109(17) -0.0104(19) -0.007(2)
C46 0.070(3) 0.057(2) 0.037(2) -0.0204(19) -0.0031(19) -0.007(2)
C40 0.048(2) 0.037(2) 0.073(3) -0.013(2) -0.003(2) 0.0070(18)
C47 0.052(3) 0.046(2) 0.066(3) -0.019(2) -0.003(2) -0.0034(19)
C4 0.057(2) 0.051(2) 0.062(2) -0.0093(16) -0.0167(17) -0.0174(15)
C17 0.048(2) 0.077(2) 0.0441(19) -0.0045(18) 0.0064(15) -0.0190(18)
C49 0.087(4) 0.056(3) 0.074(3) -0.018(2) -0.033(3) 0.012(3)
C48 0.066(3) 0.069(3) 0.064(3) -0.007(2) 0.011(2) 0.006(3)
C1 0.085(6) 0.105(8) 0.078(5) -0.046(5) -0.010(5) -0.041(6)
C20 0.045(3) 0.142(12) 0.050(7) -0.008(8) 0.004(4) -0.014(6)
C18 0.097(12) 0.078(4) 0.124(15) 0.013(5) 0.072(10) -0.003(5)
C2 0.066(4) 0.091(6) 0.115(9) -0.014(5) -0.046(4) -0.011(4)
C3 0.088(7) 0.060(4) 0.087(5) 0.004(3) -0.021(4) -0.038(4)
C19 0.048(7) 0.130(11) 0.048(5) -0.026(6) 0.010(4) -0.010(8)
C3A 0.073(6) 0.078(9) 0.099(7) -0.003(5) -0.005(5) -0.041(6)
C1A 0.083(8) 0.059(6) 0.086(9) -0.028(5) -0.030(6) -0.010(5)
C2A 0.078(8) 0.068(6) 0.077(7) -0.015(5) -0.039(5) -0.010(5)
C20A 0.057(4) 0.113(7) 0.122(12) 0.031(9) 0.031(5) 0.008(6)
C18A 0.076(7) 0.074(3) 0.080(7) 0.003(4) 0.012(5) -0.029(3)
C19A 0.092(8) 0.204(17) 0.037(2) -0.003(5) 0.009(3) -0.078(9)

loop_
_atom_type_symbol
_atom_type_description
_atom_type_scat_dispersion_real
_atom_type_scat_dispersion_imag
_atom_type_scat_source
C C 0.0033 0.0016 'International Tables Vol C Tables 4.2.6.8 and 6.1.1.4'
H H 0.0000 0.0000 'International Tables Vol C Tables 4.2.6.8 and 6.1.1.4'
Cl Cl 0.1484 0.1585 'International Tables Vol C Tables 4.2.6.8 and 6.1.1.4'
N N 0.0061 0.0033 'International Tables Vol C Tables 4.2.6.8 and 6.1.1.4'

loop_
_geom_angle_atom_site_label_1
_geom_angle_atom_site_label_2
_geom_angle_atom_site_label_3
_geom_angle
_geom_angle_site_symmetry_1
_geom_angle_site_symmetry_3
_geom_angle_publ_flag
C35 N4 C29 116.6(3) . . ?
C34 N3 C30 116.5(3) . . ?
C11 N1 C8 118.6(3) . . ?
C11 N1 C21 122.4(3) . . ?
C21 N1 C8 119.0(3) . . ?
C46 N6 C42 117.7(3) . . ?
C40 N5 C41 117.1(3) . . ?
C16 C11 N1 122.5(3) . . ?
C16 C11 C12 117.5(3) . . ?
C12 C11 N1 120.0(3) . . ?
N4 C35 C34 122.3(3) . . ?
N4 C35 C36 118.6(3) . . ?
C34 C35 C36 119.1(3) . . ?
N3 C34 C35 121.6(3) . . ?
N3 C34 C43 118.5(3) . . ?
C35 C34 C43 120.0(3) . . ?
C11 C16 H16 119.8 . . ?
C15 C16 C11 120.4(3) . . ?
C15 C16 H16 119.8 . . ?
N5 C41 C36 122.7(3) . . ?
N5 C41 C42 117.5(3) . . ?
C36 C41 C42 119.8(3) . . ?
C26 C25 H25 119.5 . . ?
C24 C25 H25 119.5 . . ?
C24 C25 C26 120.9(3) . . ?
C32 C27 C24 122.4(3) . . ?
C28 C27 C32 117.6(3) . . ?
C28 C27 C24 120.0(3) . . ?
C41 C36 C35 120.7(3) . . ?
C37 C36 C35 121.3(3) . . ?
C37 C36 C41 118.0(3) . . ?
C27 C32 C33 120.2(3) . . ?
C31 C32 C27 122.1(3) . . ?
C31 C32 C33 117.8(3) . . ?
C7 C8 N1 120.6(3) . . ?
C9 C8 N1 121.5(3) . . ?
C9 C8 C7 117.9(3) . . ?
C42 C43 C34 119.7(3) . . ?
C44 C43 C34 121.3(3) . . ?
C44 C43 C42 119.0(3) . . ?
N6 C42 C41 117.6(3) . . ?
N6 C42 C43 121.9(3) . . ?
C43 C42 C41 120.5(3) . . ?
C16 C15 H15 118.5 . . ?
C16 C15 C14 123.1(3) . . ?
C14 C15 H15 118.5 . . ?
C26 C21 N1 121.8(3) . . ?
C26 C21 C22 118.6(3) . . ?
C22 C21 N1 119.6(3) . . ?
N4 C29 C30 121.1(3) . . ?
N4 C29 C28 119.0(3) . . ?
C30 C29 C28 119.9(3) . . ?
C25 C26 H26 119.8 . . ?
C21 C26 C25 120.4(3) . . ?
C21 C26 H26 119.8 . . ?
C12 C38 H38 118.7 . . ?
C12 C38 C14 122.6(3) . . ?
C14 C38 H38 118.7 . . ?
C32 C31 H31 119.9 . . ?
C32 C31 C30 120.1(3) . . ?
C30 C31 H31 119.9 . . ?
C11 C12 H12 119.6 . . ?
C38 C12 C11 120.7(3) . . ?
C38 C12 H12 119.6 . . ?
C21 C22 H22 119.6 . . ?
C23 C22 C21 120.8(3) . . ?
C23 C22 H22 119.6 . . ?
C25 C24 C27 119.1(3) . . ?
C25 C24 C23 118.7(3) . . ?
C23 C24 C27 122.2(3) . . ?
C6 C5 C4 122.2(3) . . ?
C10 C5 C6 116.4(3) . . ?
C10 C5 C4 121.4(4) . . ?
C5 C6 H6 119.0 . . ?
C7 C6 C5 122.0(3) . . ?
C7 C6 H6 119.0 . . ?
C22 C23 C24 120.5(3) . . ?
C22 C23 H23 119.7 . . ?
C24 C23 H23 119.7 . . ?
N3 C30 C29 121.9(3) . . ?
N3 C30 C31 119.3(3) . . ?
C31 C30 C29 118.7(3) . . ?
C27 C28 C29 121.7(3) . . ?
C27 C28 H28 119.2 . . ?
C29 C28 H28 119.2 . . ?
C8 C7 H7 119.6 . . ?
C6 C7 C8 120.9(3) . . ?
C6 C7 H7 119.6 . . ?
C15 C14 C17 120.8(3) . . ?
C38 C14 C15 115.7(3) . . ?
C38 C14 C17 123.5(3) . . ?
C8 C9 H9 119.7 . . ?
C8 C9 C10 120.6(3) . . ?
C10 C9 H9 119.7 . . ?
C36 C37 H37 120.4 . . ?
C39 C37 C36 119.3(4) . . ?
C39 C37 H37 120.4 . . ?
C5 C10 C9 122.2(4) . . ?
C5 C10 H10 118.9 . . ?
C9 C10 H10 118.9 . . ?
C43 C44 H44 120.4 . . ?
C45 C44 C43 119.1(4) . . ?
C45 C44 H44 120.4 . . ?
N2 C33 C32 178.2(5) . . ?
C37 C39 H39 120.9 . . ?
C37 C39 C40 118.3(4) . . ?
C40 C39 H39 120.9 . . ?
C44 C45 H45 121.1 . . ?
C44 C45 C46 117.8(4) . . ?
C46 C45 H45 121.1 . . ?
N6 C46 C45 124.5(3) . . ?
N6 C46 H46 117.8 . . ?
C45 C46 H46 117.8 . . ?
N5 C40 C39 124.6(3) . . ?
N5 C40 H40 117.7 . . ?
C39 C40 H40 117.7 . . ?
Cl9 C47 Cl7 110.6(3) . . ?
Cl9 C47 Cl8 110.6(2) . . ?
Cl9 C47 H47 108.5 . . ?
Cl7 C47 H47 108.5 . . ?
Cl8 C47 Cl7 110.1(3) . . ?
Cl8 C47 H47 108.5 . . ?
C5 C4 C1 111.0(7) . . ?
C5 C4 C3 105.4(4) . . ?
C5 C4 C2A 105.6(6) . . ?
C1 C4 C3 105.4(7) . . ?
C2 C4 C5 112.2(5) . . ?
C2 C4 C1 112.2(8) . . ?
C2 C4 C3 110.3(7) . . ?
C3A C4 C5 112.4(6) . . ?
C3A C4 C2A 104.7(9) . . ?
C1A C4 C5 116.5(10) . . ?
C1A C4 C3A 112.1(11) . . ?
C1A C4 C2A 104.3(9) . . ?
C14 C17 C20 108.3(11) . . ?
C14 C17 C19 109.2(7) . . ?
C14 C17 C18A 107.1(6) . . ?
C14 C17 C19A 111.2(5) . . ?
C18 C17 C14 112.2(9) . . ?
C18 C17 C20 119(2) . . ?
C18 C17 C19 111.1(12) . . ?
C19 C17 C20 95.6(13) . . ?
C20A C17 C14 114.2(9) . . ?
C20A C17 C18A 105.6(12) . . ?
C20A C17 C19A 116.0(10) . . ?
C19A C17 C18A 101.2(9) . . ?
Cl6 C49 Cl4 111.1(3) . . ?
Cl6 C49 Cl5 110.2(3) . . ?
Cl6 C49 H49 108.3 . . ?
Cl4 C49 Cl5 110.4(3) . . ?
Cl4 C49 H49 108.3 . . ?
Cl5 C49 H49 108.3 . . ?
Cl2 C48 Cl3 109.3(3) . . ?
Cl2 C48 Cl1 107.5(3) . . ?
Cl2 C48 H48 109.0 . . ?
Cl3 C48 Cl1 113.0(3) . . ?
Cl3 C48 H48 109.0 . . ?
Cl1 C48 H48 109.0 . . ?
C4 C1 H1A 109.5 . . ?
C4 C1 H1B 109.5 . . ?
C4 C1 H1C 109.5 . . ?
H1A C1 H1B 109.5 . . ?
H1A C1 H1C 109.5 . . ?
H1B C1 H1C 109.5 . . ?
C17 C20 H20A 109.5 . . ?
C17 C20 H20B 109.5 . . ?
C17 C20 H20C 109.5 . . ?
H20A C20 H20B 109.5 . . ?
H20A C20 H20C 109.5 . . ?
H20B C20 H20C 109.5 . . ?
C17 C18 H18A 109.5 . . ?
C17 C18 H18B 109.5 . . ?
C17 C18 H18C 109.5 . . ?
H18A C18 H18B 109.5 . . ?
H18A C18 H18C 109.5 . . ?
H18B C18 H18C 109.5 . . ?
C4 C2 H2A 109.5 . . ?
C4 C2 H2B 109.5 . . ?
C4 C2 H2C 109.5 . . ?
H2A C2 H2B 109.5 . . ?
H2A C2 H2C 109.5 . . ?
H2B C2 H2C 109.5 . . ?
C4 C3 H3A 109.5 . . ?
C4 C3 H3B 109.5 . . ?
C4 C3 H3C 109.5 . . ?
H3A C3 H3B 109.5 . . ?
H3A C3 H3C 109.5 . . ?
H3B C3 H3C 109.5 . . ?
C17 C19 H19A 109.5 . . ?
C17 C19 H19B 109.5 . . ?
C17 C19 H19C 109.5 . . ?
H19A C19 H19B 109.5 . . ?
H19A C19 H19C 109.5 . . ?
H19B C19 H19C 109.5 . . ?
C4 C3A H3AA 109.5 . . ?
C4 C3A H3AB 109.5 . . ?
C4 C3A H3AC 109.5 . . ?
H3AA C3A H3AB 109.5 . . ?
H3AA C3A H3AC 109.5 . . ?
H3AB C3A H3AC 109.5 . . ?
C4 C1A H1AA 109.5 . . ?
C4 C1A H1AB 109.5 . . ?
C4 C1A H1AC 109.5 . . ?
H1AA C1A H1AB 109.5 . . ?
H1AA C1A H1AC 109.5 . . ?
H1AB C1A H1AC 109.5 . . ?
C4 C2A H2AA 109.5 . . ?
C4 C2A H2AB 109.5 . . ?
C4 C2A H2AC 109.5 . . ?
H2AA C2A H2AB 109.5 . . ?
H2AA C2A H2AC 109.5 . . ?
H2AB C2A H2AC 109.5 . . ?
C17 C20A H20D 109.5 . . ?
C17 C20A H20E 109.5 . . ?
C17 C20A H20F 109.5 . . ?
H20D C20A H20E 109.5 . . ?
H20D C20A H20F 109.5 . . ?
H20E C20A H20F 109.5 . . ?
C17 C18A H18D 109.5 . . ?
C17 C18A H18E 109.5 . . ?
C17 C18A H18F 109.5 . . ?
H18D C18A H18E 109.5 . . ?
H18D C18A H18F 109.5 . . ?
H18E C18A H18F 109.5 . . ?
C17 C19A H19D 109.5 . . ?
C17 C19A H19E 109.5 . . ?
C17 C19A H19F 109.5 . . ?
H19D C19A H19E 109.5 . . ?
H19D C19A H19F 109.5 . . ?
H19E C19A H19F 109.5 . . ?

loop_
_geom_bond_atom_site_label_1
_geom_bond_atom_site_label_2
_geom_bond_distance
_geom_bond_site_symmetry_2
_geom_bond_publ_flag
Cl9 C47 1.747(5) . ?
Cl6 C49 1.740(6) . ?
Cl7 C47 1.751(4) . ?
Cl4 C49 1.746(5) . ?
Cl8 C47 1.750(4) . ?
Cl5 C49 1.748(5) . ?
Cl2 C48 1.716(5) . ?
Cl3 C48 1.743(6) . ?
Cl1 C48 1.754(5) . ?
N4 C35 1.321(4) . ?
N4 C29 1.363(4) . ?
N3 C34 1.326(4) . ?
N3 C30 1.356(4) . ?
N1 C11 1.413(5) . ?
N1 C8 1.424(4) . ?
N1 C21 1.420(4) . ?
N6 C42 1.354(4) . ?
N6 C46 1.317(5) . ?
N5 C41 1.347(4) . ?
N5 C40 1.330(5) . ?
C11 C16 1.390(5) . ?
C11 C12 1.403(4) . ?
C35 C34 1.432(5) . ?
C35 C36 1.458(5) . ?
C34 C43 1.463(4) . ?
C16 H16 0.9300 . ?
C16 C15 1.378(5) . ?
C41 C36 1.401(5) . ?
C41 C42 1.464(5) . ?
C25 H25 0.9300 . ?
C25 C26 1.390(4) . ?
C25 C24 1.387(5) . ?
C27 C32 1.431(5) . ?
C27 C24 1.488(4) . ?
C27 C28 1.372(5) . ?
C36 C37 1.398(5) . ?
C32 C31 1.370(5) . ?
C32 C33 1.448(5) . ?
C8 C7 1.386(5) . ?
C8 C9 1.375(5) . ?
C43 C42 1.404(5) . ?
C43 C44 1.389(5) . ?
C15 H15 0.9300 . ?
C15 C14 1.395(5) . ?
C21 C26 1.387(5) . ?
C21 C22 1.397(5) . ?
C29 C30 1.411(5) . ?
C29 C28 1.413(4) . ?
C26 H26 0.9300 . ?
C38 H38 0.9300 . ?
C38 C12 1.380(5) . ?
C38 C14 1.386(5) . ?
C31 H31 0.9300 . ?
C31 C30 1.410(5) . ?
C12 H12 0.9300 . ?
C22 H22 0.9300 . ?
C22 C23 1.381(5) . ?
C24 C23 1.391(5) . ?
C5 C6 1.383(5) . ?
C5 C10 1.383(5) . ?
C5 C4 1.529(5) . ?
C6 H6 0.9300 . ?
C6 C7 1.374(5) . ?
C23 H23 0.9300 . ?
C28 H28 0.9300 . ?
N2 C33 1.134(5) . ?
C7 H7 0.9300 . ?
C14 C17 1.524(6) . ?
C9 H9 0.9300 . ?
C9 C10 1.383(5) . ?
C37 H37 0.9300 . ?
C37 C39 1.375(5) . ?
C10 H10 0.9300 . ?
C44 H44 0.9300 . ?
C44 C45 1.378(5) . ?
C39 H39 0.9300 . ?
C39 C40 1.377(6) . ?
C45 H45 0.9300 . ?
C45 C46 1.400(6) . ?
C46 H46 0.9300 . ?
C40 H40 0.9300 . ?
C47 H47 0.9800 . ?
C4 C1 1.533(12) . ?
C4 C2 1.457(10) . ?
C4 C3 1.566(10) . ?
C4 C3A 1.521(15) . ?
C4 C1A 1.470(17) . ?
C4 C2A 1.661(14) . ?
C17 C20 1.65(2) . ?
C17 C18 1.40(2) . ?
C17 C19 1.578(13) . ?
C17 C20A 1.403(16) . ?
C17 C18A 1.619(13) . ?
C17 C19A 1.550(11) . ?
C49 H49 0.9800 . ?
C48 H48 0.9800 . ?
C1 H1A 0.9600 . ?
C1 H1B 0.9600 . ?
C1 H1C 0.9600 . ?
C20 H20A 0.9600 . ?
C20 H20B 0.9600 . ?
C20 H20C 0.9600 . ?
C18 H18A 0.9600 . ?
C18 H18B 0.9600 . ?
C18 H18C 0.9600 . ?
C2 H2A 0.9600 . ?
C2 H2B 0.9600 . ?
C2 H2C 0.9600 . ?
C3 H3A 0.9600 . ?
C3 H3B 0.9600 . ?
C3 H3C 0.9600 . ?
C19 H19A 0.9600 . ?
C19 H19B 0.9600 . ?
C19 H19C 0.9600 . ?
C3A H3AA 0.9600 . ?
C3A H3AB 0.9600 . ?
C3A H3AC 0.9600 . ?
C1A H1AA 0.9600 . ?
C1A H1AB 0.9600 . ?
C1A H1AC 0.9600 . ?
C2A H2AA 0.9600 . ?
C2A H2AB 0.9600 . ?
C2A H2AC 0.9600 . ?
C20A H20D 0.9600 . ?
C20A H20E 0.9600 . ?
C20A H20F 0.9600 . ?
C18A H18D 0.9600 . ?
C18A H18E 0.9600 . ?
C18A H18F 0.9600 . ?
C19A H19D 0.9600 . ?
C19A H19E 0.9600 . ?
C19A H19F 0.9600 . ?

loop_
_geom_torsion_atom_site_label_1
_geom_torsion_atom_site_label_2
_geom_torsion_atom_site_label_3
_geom_torsion_atom_site_label_4
_geom_torsion
_geom_torsion_site_symmetry_1
_geom_torsion_site_symmetry_2
_geom_torsion_site_symmetry_3
_geom_torsion_site_symmetry_4
_geom_torsion_publ_flag
N4 C35 C34 N3 -2.4(5) . . . . ?
N4 C35 C34 C43 179.0(3) . . . . ?
N4 C35 C36 C41 177.9(3) . . . . ?
N4 C35 C36 C37 -1.1(5) . . . . ?
N4 C29 C30 N3 -1.3(5) . . . . ?
N4 C29 C30 C31 178.6(3) . . . . ?
N4 C29 C28 C27 -178.4(3) . . . . ?
N3 C34 C43 C42 -175.5(3) . . . . ?
N3 C34 C43 C44 4.1(5) . . . . ?
N1 C11 C16 C15 178.2(3) . . . . ?
N1 C11 C12 C38 -176.7(3) . . . . ?
N1 C8 C7 C6 -174.7(3) . . . . ?
N1 C8 C9 C10 174.9(4) . . . . ?
N1 C21 C26 C25 -179.0(3) . . . . ?
N1 C21 C22 C23 178.9(4) . . . . ?
N5 C41 C36 C35 -178.0(3) . . . . ?
N5 C41 C36 C37 1.1(5) . . . . ?
N5 C41 C42 N6 0.0(5) . . . . ?
N5 C41 C42 C43 -179.5(3) . . . . ?
C11 N1 C8 C7 51.7(5) . . . . ?
C11 N1 C8 C9 -125.6(4) . . . . ?
C11 N1 C21 C26 29.5(5) . . . . ?
C11 N1 C21 C22 -150.4(4) . . . . ?
C11 C16 C15 C14 -2.1(6) . . . . ?
C35 N4 C29 C30 0.2(5) . . . . ?
C35 N4 C29 C28 179.1(3) . . . . ?
C35 C34 C43 C42 3.2(5) . . . . ?
C35 C34 C43 C44 -177.2(3) . . . . ?
C35 C36 C37 C39 179.0(3) . . . . ?
C34 N3 C30 C29 0.4(5) . . . . ?
C34 N3 C30 C31 -179.5(3) . . . . ?
C34 C35 C36 C41 -2.4(5) . . . . ?
C34 C35 C36 C37 178.6(3) . . . . ?
C34 C43 C42 N6 177.9(3) . . . . ?
C34 C43 C42 C41 -2.6(5) . . . . ?
C34 C43 C44 C45 -178.3(4) . . . . ?
C16 C11 C12 C38 1.4(5) . . . . ?
C16 C15 C14 C38 2.4(6) . . . . ?
C16 C15 C14 C17 -178.2(4) . . . . ?
C41 N5 C40 C39 -0.7(6) . . . . ?
C41 C36 C37 C39 -0.1(5) . . . . ?
C25 C24 C23 C22 0.2(6) . . . . ?
C27 C32 C31 C30 1.4(6) . . . . ?
C27 C24 C23 C22 177.7(4) . . . . ?
C36 C35 C34 N3 177.9(3) . . . . ?
C36 C35 C34 C43 -0.7(5) . . . . ?
C36 C41 C42 N6 179.0(3) . . . . ?
C36 C41 C42 C43 -0.5(5) . . . . ?
C36 C37 C39 C40 -1.1(6) . . . . ?
C32 C27 C24 C25 -128.2(4) . . . . ?
C32 C27 C24 C23 54.3(5) . . . . ?
C32 C27 C28 C29 0.2(5) . . . . ?
C32 C31 C30 N3 179.2(3) . . . . ?
C32 C31 C30 C29 -0.7(6) . . . . ?
C8 N1 C11 C16 -150.6(3) . . . . ?
C8 N1 C11 C12 27.4(5) . . . . ?
C8 N1 C21 C26 -147.1(4) . . . . ?
C8 N1 C21 C22 32.9(5) . . . . ?
C8 C9 C10 C5 -0.4(7) . . . . ?
C43 C44 C45 C46 0.3(6) . . . . ?
C42 N6 C46 C45 1.3(7) . . . . ?
C42 C41 C36 C35 3.0(5) . . . . ?
C42 C41 C36 C37 -177.9(3) . . . . ?
C42 C43 C44 C45 1.3(6) . . . . ?
C15 C14 C17 C20 40.4(13) . . . . ?
C15 C14 C17 C18 -93.0(18) . . . . ?
C15 C14 C17 C19 143.3(11) . . . . ?
C15 C14 C17 C20A 52.3(13) . . . . ?
C15 C14 C17 C18A -64.2(7) . . . . ?
C15 C14 C17 C19A -174.0(12) . . . . ?
C21 N1 C11 C16 32.7(5) . . . . ?
C21 N1 C11 C12 -149.3(3) . . . . ?
C21 N1 C8 C7 -131.5(4) . . . . ?
C21 N1 C8 C9 51.2(5) . . . . ?
C21 C22 C23 C24 0.5(6) . . . . ?
C29 N4 C35 C34 1.5(5) . . . . ?
C29 N4 C35 C36 -178.8(3) . . . . ?
C26 C25 C24 C27 -177.8(3) . . . . ?
C26 C25 C24 C23 -0.3(6) . . . . ?
C26 C21 C22 C23 -1.0(6) . . . . ?
C38 C14 C17 C20 -140.3(13) . . . . ?
C38 C14 C17 C18 86.3(18) . . . . ?
C38 C14 C17 C19 -37.4(11) . . . . ?
C38 C14 C17 C20A -128.3(13) . . . . ?
C38 C14 C17 C18A 115.1(7) . . . . ?
C38 C14 C17 C19A 5.3(13) . . . . ?
C12 C11 C16 C15 0.1(5) . . . . ?
C12 C38 C14 C15 -0.8(6) . . . . ?
C12 C38 C14 C17 179.8(4) . . . . ?
C22 C21 C26 C25 1.0(5) . . . . ?
C24 C25 C26 C21 -0.3(5) . . . . ?
C24 C27 C32 C31 178.2(4) . . . . ?
C24 C27 C32 C33 0.6(6) . . . . ?
C24 C27 C28 C29 -179.2(3) . . . . ?
C5 C6 C7 C8 -0.2(6) . . . . ?
C6 C5 C10 C9 2.9(7) . . . . ?
C6 C5 C4 C1 -29.8(9) . . . . ?
C6 C5 C4 C2 -156.1(8) . . . . ?
C6 C5 C4 C3 83.8(7) . . . . ?
C6 C5 C4 C3A 126.9(9) . . . . ?
C6 C5 C4 C1A -4.4(10) . . . . ?
C6 C5 C4 C2A -119.6(8) . . . . ?
C30 N3 C34 C35 1.3(5) . . . . ?
C30 N3 C34 C43 180.0(3) . . . . ?
C30 C29 C28 C27 0.5(5) . . . . ?
C28 C27 C32 C31 -1.2(6) . . . . ?
C28 C27 C32 C33 -178.8(4) . . . . ?
C28 C27 C24 C25 51.2(5) . . . . ?
C28 C27 C24 C23 -126.3(4) . . . . ?
C28 C29 C30 N3 179.8(3) . . . . ?
C28 C29 C30 C31 -0.3(5) . . . . ?
C7 C8 C9 C10 -2.5(6) . . . . ?
C14 C38 C12 C11 -1.0(6) . . . . ?
C9 C8 C7 C6 2.8(6) . . . . ?
C37 C39 C40 N5 1.6(7) . . . . ?
C10 C5 C6 C7 -2.6(6) . . . . ?
C10 C5 C4 C1 152.2(8) . . . . ?
C10 C5 C4 C2 25.8(9) . . . . ?
C10 C5 C4 C3 -94.3(7) . . . . ?
C10 C5 C4 C3A -51.2(10) . . . . ?
C10 C5 C4 C1A 177.5(9) . . . . ?
C10 C5 C4 C2A 62.3(8) . . . . ?
C44 C43 C42 N6 -1.7(6) . . . . ?
C44 C43 C42 C41 177.8(3) . . . . ?
C44 C45 C46 N6 -1.6(7) . . . . ?
C33 C32 C31 C30 179.1(4) . . . . ?
C46 N6 C42 C41 -179.1(4) . . . . ?
C46 N6 C42 C43 0.4(6) . . . . ?
C40 N5 C41 C36 -0.7(6) . . . . ?
C40 N5 C41 C42 178.3(4) . . . . ?
C4 C5 C6 C7 179.2(4) . . . . ?
C4 C5 C10 C9 -178.9(4) . . . . ?
